data_4033553
loop_
_publ_author_name
'Achary, Raghavendra'
'Jung, In-A'
'Lee, Hyeon-Kyu'

_publ_section_title
;
 Tandem Rh-Catalyzed Oxidative C-H Olefination and Cyclization of
 Enantiomerically Enriched Benzo-1,3-Sulfamidates: Stereoselective
 Synthesis of trans-1,3-Disubstituted Isoindolines.
;
_journal_issue 7
_journal_name_full 'The Journal of organic chemistry'
_journal_page_first 3864
_journal_page_last 3878
_journal_paper_doi 10.1021/acs.joc.8b00204
_journal_volume 83
_journal_year 2018
_chemical_absolute_configuration ad
_chemical_formula_sum 'C27 H21 N O5 S'
_chemical_formula_weight 471.51
_space_group_IT_number 19
_space_group_name_Hall 'P 2ac 2ab'
_space_group_name_H-M_alt 'P 21 21 21'
_symmetry_cell_setting orthorhombic
_symmetry_space_group_name_Hall 'P 2ac 2ab'
_symmetry_space_group_name_H-M 'P 21 21 21'
_atom_sites_solution_hydrogens geom
_atom_sites_solution_primary direct
_atom_sites_solution_secondary difmap
_audit_creation_method SHELXL-97
_cell_angle_alpha 90.00
_cell_angle_beta 90.00
_cell_angle_gamma 90.00
_cell_formula_units_Z 4
_cell_length_a 5.6498(4)
_cell_length_b 15.0191(9)
_cell_length_c 25.5231(17)
_cell_measurement_reflns_used 866
_cell_measurement_temperature 100(1)
_cell_measurement_theta_max 19.68
_cell_measurement_theta_min 2.71
_cell_volume 2165.8(2)
_computing_cell_refinement 'Bruker SAINT'
_computing_data_collection 'Bruker APEX2'
_computing_data_reduction 'Bruker SAINT'
_computing_molecular_graphics 'Bruker SHELXTL'
_computing_publication_material 'Bruker SHELXTL'
_computing_structure_refinement 'SHELXL-97 (Sheldrick, 2008)'
_computing_structure_solution 'SHELXS-97 (Sheldrick, 2008)'
_diffrn_ambient_temperature 100(1)
_diffrn_measured_fraction_theta_full 0.969
_diffrn_measured_fraction_theta_max 0.969
_diffrn_measurement_device_type 'Bruker APEX-II CCD'
_diffrn_measurement_method '\f and \w scans'
_diffrn_radiation_monochromator graphite
_diffrn_radiation_source 'fine-focus sealed tube'
_diffrn_radiation_type MoK\a
_diffrn_radiation_wavelength 0.71073
_diffrn_reflns_av_R_equivalents 0.0833
_diffrn_reflns_av_sigmaI/netI 0.1512
_diffrn_reflns_limit_h_max 7
_diffrn_reflns_limit_h_min -7
_diffrn_reflns_limit_k_max 19
_diffrn_reflns_limit_k_min -18
_diffrn_reflns_limit_l_max 32
_diffrn_reflns_limit_l_min -24
_diffrn_reflns_number 11864
_diffrn_reflns_theta_full 28.24
_diffrn_reflns_theta_max 28.24
_diffrn_reflns_theta_min 1.57
_exptl_absorpt_coefficient_mu 0.192
_exptl_absorpt_correction_T_max 0.9962
_exptl_absorpt_correction_T_min 0.9627
_exptl_absorpt_correction_type multi-scan
_exptl_absorpt_process_details 'Bruker SADABS'
_exptl_crystal_colour silver
_exptl_crystal_density_diffrn 1.446
_exptl_crystal_density_meas ?
_exptl_crystal_density_method 'not measured'
_exptl_crystal_description block
_exptl_crystal_F_000 984
_exptl_crystal_size_max 0.20
_exptl_crystal_size_mid 0.04
_exptl_crystal_size_min 0.02
_refine_diff_density_max 0.383
_refine_diff_density_min -0.416
_refine_diff_density_rms 0.076
_refine_ls_abs_structure_details 'Flack H D (1983), Acta Cryst. A39, 876-881'
_refine_ls_abs_structure_Flack 0.05(13)
_refine_ls_extinction_method none
_refine_ls_goodness_of_fit_ref 1.000
_refine_ls_hydrogen_treatment refxyz
_refine_ls_matrix_type full
_refine_ls_number_parameters 307
_refine_ls_number_reflns 5008
_refine_ls_number_restraints 0
_refine_ls_restrained_S_all 1.000
_refine_ls_R_factor_all 0.1280
_refine_ls_R_factor_gt 0.0742
_refine_ls_shift/su_max 0.000
_refine_ls_shift/su_mean 0.000
_refine_ls_structure_factor_coef Fsqd
_refine_ls_weighting_details 'calc w=1/[\s^2^(Fo^2^)+(0.0416P)^2^+0.0000P] where P=(Fo^2^+2Fc^2^)/3'
_refine_ls_weighting_scheme calc
_refine_ls_wR_factor_gt 0.1213
_refine_ls_wR_factor_ref 0.1386
_reflns_number_gt 3230
_reflns_number_total 5008
_reflns_threshold_expression >2sigma(I)
_cod_data_source_file jo8b00204_si_003.cif
_cod_data_source_block 20170105lt_0m
_cod_depositor_comments
;
The following automatic conversions were performed:

'_symmetry_cell_setting' value 'Orthorhombic' changed to
'orthorhombic' according to
/home/data/users/saulius/crontab/automatic-downloads/rss-feeds/ACS/lib/dictionaries/cif_core.dic
dictionary named 'cif_core.dic' version 2.4.2 from 2011-04-26.

'_exptl_crystal_density_meas' value 'none' was changed to '?' - the
value is perceived as not measured.

Automatic conversion script
Id: cif_fix_values 4973 2017-02-22 13:04:09Z antanas 

 Adding full bibliography for 4033553--4033554.cif.
;
_cod_original_sg_symbol_H-M P2(1)2(1)2(1)
_cod_database_code 4033553

loop_
_symmetry_equiv_pos_as_xyz
'x, y, z'
'x+1/2, -y+1/2, -z'
'-x, y+1/2, -z+1/2'
'-x+1/2, -y, z+1/2'

loop_
_atom_site_label
_atom_site_type_symbol
_atom_site_fract_x
_atom_site_fract_y
_atom_site_fract_z
_atom_site_U_iso_or_equiv
_atom_site_adp_type
_atom_site_occupancy
_atom_site_symmetry_multiplicity
_atom_site_calc_flag
_atom_site_refinement_flags
S1 S -0.0457(2) 0.38897(6) 0.84041(4) 0.0201(2) Uani 1 1 d .
O1 O -0.2381(6) 0.33193(16) 0.85323(10) 0.0263(8) Uani 1 1 d .
O2 O 0.1201(6) 0.36607(15) 0.80094(11) 0.0264(8) Uani 1 1 d .
O3 O -0.1705(5) 0.48114(16) 0.82379(10) 0.0215(7) Uani 1 1 d .
O4 O -0.3937(6) 0.38645(18) 1.02179(11) 0.0296(8) Uani 1 1 d .
O5 O -0.0952(6) 0.31602(17) 1.06316(10) 0.0262(8) Uani 1 1 d .
N1 N 0.0979(7) 0.41605(19) 0.89232(12) 0.0189(8) Uani 1 1 d .
C1 C -0.0093(8) 0.5518(2) 0.81570(15) 0.0197(10) Uani 1 1 d .
C2 C -0.0775(8) 0.6155(2) 0.77920(14) 0.0208(9) Uani 1 1 d .
H2B H -0.2234 0.6104 0.7610 0.025 Uiso 1 1 calc R
C3 C 0.0721(9) 0.6866(2) 0.77010(16) 0.0267(11) Uani 1 1 d .
H3A H 0.0268 0.7319 0.7461 0.032 Uiso 1 1 calc R
C4 C 0.2871(9) 0.6923(2) 0.79561(16) 0.0260(11) Uani 1 1 d .
H4A H 0.3902 0.7408 0.7887 0.031 Uiso 1 1 calc R
C5 C 0.3530(8) 0.6273(2) 0.83135(15) 0.0217(10) Uani 1 1 d .
H5A H 0.5022 0.6312 0.8484 0.026 Uiso 1 1 calc R
C6 C 0.2022(8) 0.5559(2) 0.84262(15) 0.0185(9) Uani 1 1 d .
C7 C 0.2785(7) 0.4869(2) 0.88401(15) 0.0163(9) Uani 1 1 d .
H7A H 0.4339 0.4598 0.8741 0.020 Uiso 1 1 calc R
C8 C 0.2944(8) 0.5289(2) 0.93816(15) 0.0174(9) Uani 1 1 d .
C9 C 0.4570(8) 0.5869(2) 0.95661(15) 0.0171(9) Uani 1 1 d .
H9A H 0.5907 0.6022 0.9359 0.021 Uiso 1 1 calc R
C10 C 0.4269(8) 0.6253(2) 1.00764(15) 0.0175(9) Uani 1 1 d .
C11 C 0.5886(8) 0.6874(2) 1.02815(17) 0.0237(10) Uani 1 1 d .
H11A H 0.7274 0.7021 1.0090 0.028 Uiso 1 1 calc R
C12 C 0.5464(10) 0.7267(2) 1.07543(17) 0.0260(11) Uani 1 1 d .
H12A H 0.6548 0.7696 1.0886 0.031 Uiso 1 1 calc R
C13 C 0.3448(9) 0.7045(3) 1.10488(17) 0.0250(11) Uani 1 1 d .
H13A H 0.3183 0.7324 1.1378 0.030 Uiso 1 1 calc R
C14 C 0.1877(9) 0.6436(2) 1.08668(16) 0.0231(10) Uani 1 1 d .
H14A H 0.0525 0.6288 1.1070 0.028 Uiso 1 1 calc R
C15 C 0.2246(8) 0.6013(2) 1.03701(15) 0.0185(9) Uani 1 1 d .
C16 C 0.0625(8) 0.5382(2) 1.01759(15) 0.0191(9) Uani 1 1 d .
H16A H -0.0705 0.5211 1.0380 0.023 Uiso 1 1 calc R
C17 C 0.0983(8) 0.5015(2) 0.96858(16) 0.0182(9) Uani 1 1 d .
C18 C -0.0425(8) 0.4303(2) 0.94209(14) 0.0173(9) Uani 1 1 d .
H18A H -0.2064 0.4515 0.9341 0.021 Uiso 1 1 calc R
C19 C -0.0483(8) 0.3435(2) 0.97345(15) 0.0204(9) Uani 1 1 d .
H19A H -0.1095 0.2950 0.9510 0.025 Uiso 1 1 calc R
H19B H 0.1145 0.3276 0.9843 0.025 Uiso 1 1 calc R
C20 C -0.2026(9) 0.3522(2) 1.02132(17) 0.0206(10) Uani 1 1 d .
C21 C -0.2262(9) 0.3184(3) 1.11248(16) 0.0306(12) Uani 1 1 d .
H21A H -0.1832 0.2658 1.1338 0.037 Uiso 1 1 calc R
H21B H -0.3980 0.3152 1.1050 0.037 Uiso 1 1 calc R
C22 C -0.1750(8) 0.4018(2) 1.14328(15) 0.0214(10) Uani 1 1 d .
C23 C -0.3352(9) 0.4715(3) 1.14594(16) 0.0275(11) Uani 1 1 d .
H23A H -0.4781 0.4691 1.1263 0.033 Uiso 1 1 calc R
C24 C -0.2870(9) 0.5448(3) 1.17720(16) 0.0280(11) Uani 1 1 d .
H24A H -0.3975 0.5923 1.1792 0.034 Uiso 1 1 calc R
C25 C -0.0790(10) 0.5489(2) 1.20540(16) 0.0273(12) Uani 1 1 d .
H25A H -0.0482 0.5989 1.2271 0.033 Uiso 1 1 calc R
C26 C 0.0844(9) 0.4810(2) 1.20240(15) 0.0248(10) Uani 1 1 d .
H26A H 0.2284 0.4844 1.2215 0.030 Uiso 1 1 calc R
C27 C 0.0360(9) 0.4078(2) 1.17119(15) 0.0253(11) Uani 1 1 d .
H27A H 0.1485 0.3610 1.1688 0.030 Uiso 1 1 calc R

loop_
_atom_site_aniso_label
_atom_site_aniso_U_11
_atom_site_aniso_U_22
_atom_site_aniso_U_33
_atom_site_aniso_U_23
_atom_site_aniso_U_13
_atom_site_aniso_U_12
S1 0.0227(6) 0.0175(5) 0.0200(5) -0.0006(4) -0.0027(6) -0.0009(5)
O1 0.0292(19) 0.0226(14) 0.0270(17) 0.0010(12) -0.0056(16) -0.0088(14)
O2 0.035(2) 0.0220(14) 0.0221(16) -0.0060(12) -0.0012(17) 0.0000(14)
O3 0.0208(17) 0.0199(13) 0.0238(16) 0.0009(12) -0.0057(15) -0.0017(13)
O4 0.0263(19) 0.0308(16) 0.0317(18) 0.0029(14) 0.0078(17) 0.0028(17)
O5 0.032(2) 0.0263(15) 0.0200(16) 0.0004(12) 0.0045(17) -0.0002(15)
N1 0.019(2) 0.0170(16) 0.0204(18) -0.0007(13) -0.0014(18) -0.0020(16)
C1 0.021(3) 0.0165(19) 0.021(2) -0.0017(17) 0.009(2) 0.0009(17)
C2 0.021(2) 0.025(2) 0.017(2) -0.0025(17) 0.002(2) 0.007(2)
C3 0.043(3) 0.0149(19) 0.023(2) 0.0027(17) 0.003(3) 0.012(2)
C4 0.039(3) 0.016(2) 0.023(2) -0.0011(18) 0.005(3) -0.001(2)
C5 0.026(3) 0.019(2) 0.019(2) -0.0056(17) 0.007(2) -0.0007(18)
C6 0.026(3) 0.0145(18) 0.015(2) -0.0073(17) 0.004(2) 0.0022(18)
C7 0.012(2) 0.0160(19) 0.021(2) -0.0053(16) 0.002(2) 0.0026(18)
C8 0.023(2) 0.0092(18) 0.020(2) 0.0027(16) -0.004(2) 0.0050(18)
C9 0.011(2) 0.0183(18) 0.022(2) 0.0045(16) 0.004(2) 0.0043(18)
C10 0.018(2) 0.0134(18) 0.022(2) 0.0027(16) 0.001(2) 0.0037(19)
C11 0.018(2) 0.021(2) 0.032(3) 0.0060(19) -0.004(2) -0.002(2)
C12 0.028(3) 0.019(2) 0.032(3) -0.0023(18) -0.009(3) 0.001(2)
C13 0.030(3) 0.021(2) 0.024(2) -0.0029(18) -0.007(2) 0.005(2)
C14 0.024(3) 0.021(2) 0.024(2) 0.0035(18) 0.000(2) 0.004(2)
C15 0.022(2) 0.0119(18) 0.022(2) 0.0047(17) -0.007(2) 0.0057(19)
C16 0.019(2) 0.0154(18) 0.022(2) 0.0058(16) -0.001(2) -0.0020(19)
C17 0.015(2) 0.0149(18) 0.024(2) 0.0056(17) -0.005(2) 0.0046(18)
C18 0.016(2) 0.0170(18) 0.019(2) 0.0014(16) 0.001(2) 0.0007(19)
C19 0.026(2) 0.0164(18) 0.019(2) -0.0011(16) 0.000(2) -0.002(2)
C20 0.027(3) 0.0117(19) 0.023(2) -0.0018(17) 0.002(2) -0.007(2)
C21 0.036(3) 0.033(2) 0.023(2) 0.002(2) 0.008(3) -0.007(2)
C22 0.024(3) 0.024(2) 0.016(2) 0.0049(18) -0.002(2) -0.006(2)
C23 0.029(3) 0.033(2) 0.021(2) 0.0044(19) 0.005(2) -0.004(2)
C24 0.029(3) 0.029(2) 0.026(2) 0.009(2) 0.000(2) 0.006(2)
C25 0.047(3) 0.018(2) 0.017(2) 0.0016(17) 0.003(3) -0.007(2)
C26 0.029(3) 0.029(2) 0.016(2) 0.0018(18) -0.001(2) -0.003(2)
C27 0.029(3) 0.022(2) 0.025(2) 0.0050(17) 0.012(2) 0.004(2)

loop_
_atom_type_symbol
_atom_type_description
_atom_type_scat_dispersion_real
_atom_type_scat_dispersion_imag
_atom_type_scat_source
C C 0.0033 0.0016 'International Tables Vol C Tables 4.2.6.8 and 6.1.1.4'
H H 0.0000 0.0000 'International Tables Vol C Tables 4.2.6.8 and 6.1.1.4'
N N 0.0061 0.0033 'International Tables Vol C Tables 4.2.6.8 and 6.1.1.4'
O O 0.0106 0.0060 'International Tables Vol C Tables 4.2.6.8 and 6.1.1.4'
S S 0.1246 0.1234 'International Tables Vol C Tables 4.2.6.8 and 6.1.1.4'

loop_
_geom_angle_atom_site_label_1
_geom_angle_atom_site_label_2
_geom_angle_atom_site_label_3
_geom_angle
O2 S1 O1 121.47(16)
O2 S1 N1 108.30(19)
O1 S1 N1 110.42(18)
O2 S1 O3 108.10(16)
O1 S1 O3 104.12(17)
N1 S1 O3 102.76(15)
C1 O3 S1 113.7(3)
C20 O5 C21 116.5(4)
C7 N1 C18 112.2(3)
C7 N1 S1 114.2(2)
C18 N1 S1 117.6(3)
C6 C1 C2 122.9(4)
C6 C1 O3 121.2(3)
C2 C1 O3 115.9(4)
C3 C2 C1 118.4(4)
C3 C2 H2B 120.8
C1 C2 H2B 120.8
C2 C3 C4 120.5(4)
C2 C3 H3A 119.8
C4 C3 H3A 119.8
C3 C4 C5 120.2(4)
C3 C4 H4A 119.9
C5 C4 H4A 119.9
C4 C5 C6 120.7(4)
C4 C5 H5A 119.6
C6 C5 H5A 119.6
C1 C6 C5 117.3(4)
C1 C6 C7 123.6(4)
C5 C6 C7 119.1(4)
N1 C7 C8 102.0(3)
N1 C7 C6 112.7(3)
C8 C7 C6 111.1(3)
N1 C7 H7A 110.3
C8 C7 H7A 110.3
C6 C7 H7A 110.3
C9 C8 C17 122.0(4)
C9 C8 C7 128.6(4)
C17 C8 C7 109.3(4)
C8 C9 C10 119.7(4)
C8 C9 H9A 120.2
C10 C9 H9A 120.2
C11 C10 C15 119.8(4)
C11 C10 C9 121.8(4)
C15 C10 C9 118.4(4)
C12 C11 C10 120.2(4)
C12 C11 H11A 119.9
C10 C11 H11A 119.9
C11 C12 C13 120.8(4)
C11 C12 H12A 119.6
C13 C12 H12A 119.6
C14 C13 C12 120.5(4)
C14 C13 H13A 119.8
C12 C13 H13A 119.8
C13 C14 C15 120.4(4)
C13 C14 H14A 119.8
C15 C14 H14A 119.8
C16 C15 C10 120.7(4)
C16 C15 C14 121.0(4)
C10 C15 C14 118.3(4)
C17 C16 C15 119.5(4)
C17 C16 H16A 120.3
C15 C16 H16A 120.3
C16 C17 C8 119.6(4)
C16 C17 C18 128.1(4)
C8 C17 C18 112.2(4)
C17 C18 N1 101.7(3)
C17 C18 C19 112.6(3)
N1 C18 C19 109.3(3)
C17 C18 H18A 111.0
N1 C18 H18A 111.0
C19 C18 H18A 111.0
C20 C19 C18 111.2(3)
C20 C19 H19A 109.4
C18 C19 H19A 109.4
C20 C19 H19B 109.4
C18 C19 H19B 109.4
H19A C19 H19B 108.0
O4 C20 O5 125.0(4)
O4 C20 C19 124.6(4)
O5 C20 C19 110.4(4)
O5 C21 C22 111.9(3)
O5 C21 H21A 109.2
C22 C21 H21A 109.2
O5 C21 H21B 109.2
C22 C21 H21B 109.2
H21A C21 H21B 107.9
C23 C22 C27 119.0(4)
C23 C22 C21 121.9(4)
C27 C22 C21 119.0(4)
C22 C23 C24 120.0(5)
C22 C23 H23A 120.0
C24 C23 H23A 120.0
C25 C24 C23 120.2(4)
C25 C24 H24A 119.9
C23 C24 H24A 119.9
C26 C25 C24 120.6(4)
C26 C25 H25A 119.7
C24 C25 H25A 119.7
C25 C26 C27 119.1(5)
C25 C26 H26A 120.4
C27 C26 H26A 120.4
C26 C27 C22 121.0(4)
C26 C27 H27A 119.5
C22 C27 H27A 119.5

loop_
_geom_bond_atom_site_label_1
_geom_bond_atom_site_label_2
_geom_bond_distance
S1 O2 1.418(3)
S1 O1 1.422(3)
S1 N1 1.606(3)
S1 O3 1.610(3)
O3 C1 1.414(5)
O4 C20 1.196(5)
O5 C20 1.343(5)
O5 C21 1.461(5)
N1 C7 1.490(5)
N1 C18 1.513(5)
C1 C6 1.380(6)
C1 C2 1.390(5)
C2 C3 1.381(6)
C2 H2B 0.9500
C3 C4 1.381(6)
C3 H3A 0.9500
C4 C5 1.387(5)
C4 H4A 0.9500
C5 C6 1.399(5)
C5 H5A 0.9500
C6 C7 1.541(5)
C7 C8 1.522(5)
C7 H7A 1.0000
C8 C9 1.350(6)
C8 C17 1.415(6)
C9 C10 1.434(5)
C9 H9A 0.9500
C10 C11 1.407(6)
C10 C15 1.413(6)
C11 C12 1.364(6)
C11 H11A 0.9500
C12 C13 1.405(6)
C12 H12A 0.9500
C13 C14 1.357(6)
C13 H13A 0.9500
C14 C15 1.433(5)
C14 H14A 0.9500
C15 C16 1.408(6)
C16 C17 1.382(5)
C16 H16A 0.9500
C17 C18 1.494(5)
C18 C19 1.530(5)
C18 H18A 1.0000
C19 C20 1.507(6)
C19 H19A 0.9900
C19 H19B 0.9900
C21 C22 1.506(5)
C21 H21A 0.9900
C21 H21B 0.9900
C22 C23 1.386(6)
C22 C27 1.392(6)
C23 C24 1.386(6)
C23 H23A 0.9500
C24 C25 1.379(6)
C24 H24A 0.9500
C25 C26 1.377(6)
C25 H25A 0.9500
C26 C27 1.385(5)
C26 H26A 0.9500
C27 H27A 0.9500

loop_
_geom_torsion_atom_site_label_1
_geom_torsion_atom_site_label_2
_geom_torsion_atom_site_label_3
_geom_torsion_atom_site_label_4
_geom_torsion
O2 S1 O3 C1 -57.2(3)
O1 S1 O3 C1 172.4(2)
N1 S1 O3 C1 57.2(3)
O2 S1 N1 C7 54.0(3)
O1 S1 N1 C7 -170.8(3)
O3 S1 N1 C7 -60.2(3)
O2 S1 N1 C18 -171.4(2)
O1 S1 N1 C18 -36.2(3)
O3 S1 N1 C18 74.4(3)
S1 O3 C1 C6 -29.6(4)
S1 O3 C1 C2 150.1(3)
C6 C1 C2 C3 -0.9(6)
O3 C1 C2 C3 179.4(3)
C1 C2 C3 C4 1.9(6)
C2 C3 C4 C5 -1.1(6)
C3 C4 C5 C6 -0.9(6)
C2 C1 C6 C5 -1.0(5)
O3 C1 C6 C5 178.7(3)
C2 C1 C6 C7 178.7(3)
O3 C1 C6 C7 -1.5(5)
C4 C5 C6 C1 1.9(5)
C4 C5 C6 C7 -177.9(3)
C18 N1 C7 C8 16.5(4)
S1 N1 C7 C8 153.6(3)
C18 N1 C7 C6 -102.7(4)
S1 N1 C7 C6 34.4(4)
C1 C6 C7 N1 -0.8(5)
C5 C6 C7 N1 179.0(3)
C1 C6 C7 C8 -114.5(4)
C5 C6 C7 C8 65.2(5)
N1 C7 C8 C9 168.0(4)
C6 C7 C8 C9 -71.7(5)
N1 C7 C8 C17 -14.9(4)
C6 C7 C8 C17 105.4(4)
C17 C8 C9 C10 -2.7(6)
C7 C8 C9 C10 174.0(4)
C8 C9 C10 C11 -178.6(4)
C8 C9 C10 C15 -0.5(5)
C15 C10 C11 C12 -2.1(6)
C9 C10 C11 C12 175.9(4)
C10 C11 C12 C13 1.4(6)
C11 C12 C13 C14 -0.1(6)
C12 C13 C14 C15 -0.4(6)
C11 C10 C15 C16 -179.0(4)
C9 C10 C15 C16 2.9(5)
C11 C10 C15 C14 1.6(5)
C9 C10 C15 C14 -176.5(3)
C13 C14 C15 C16 -179.7(4)
C13 C14 C15 C10 -0.4(6)
C10 C15 C16 C17 -2.0(5)
C14 C15 C16 C17 177.3(4)
C15 C16 C17 C8 -1.2(5)
C15 C16 C17 C18 176.1(4)
C9 C8 C17 C16 3.7(6)
C7 C8 C17 C16 -173.6(3)
C9 C8 C17 C18 -174.1(3)
C7 C8 C17 C18 8.6(4)
C16 C17 C18 N1 -175.8(4)
C8 C17 C18 N1 1.7(4)
C16 C17 C18 C19 -59.1(5)
C8 C17 C18 C19 118.4(4)
C7 N1 C18 C17 -11.8(4)
S1 N1 C18 C17 -147.3(2)
C7 N1 C18 C19 -131.0(4)
S1 N1 C18 C19 93.6(4)
C17 C18 C19 C20 72.4(5)
N1 C18 C19 C20 -175.4(4)
C21 O5 C20 O4 0.7(5)
C21 O5 C20 C19 -179.1(3)
C18 C19 C20 O4 44.5(6)
C18 C19 C20 O5 -135.7(4)
C20 O5 C21 C22 -89.9(4)
O5 C21 C22 C23 104.3(5)
O5 C21 C22 C27 -77.7(5)
C27 C22 C23 C24 -1.7(6)
C21 C22 C23 C24 176.2(4)
C22 C23 C24 C25 0.5(6)
C23 C24 C25 C26 0.8(6)
C24 C25 C26 C27 -0.9(6)
C25 C26 C27 C22 -0.4(6)
C23 C22 C27 C26 1.7(6)
C21 C22 C27 C26 -176.3(4)
